data_7015913
loop_
_publ_author_name
'Wang, Guo-Liang'
'Lin, Yue-Jian'
'Jin, Guo-Xin'

_publ_section_title
;
 Self-assembly of 1D mixed-metal tubular network with coordination
 bonds through the interconnection of organometallic metallamacrocycles
 by Ag(i) centers.
;
_journal_issue 19
_journal_name_full 'Dalton transactions (Cambridge, England : 2003)'
_journal_page_first 5166
_journal_page_last 5169
_journal_paper_doi 10.1039/c1dt10245a
_journal_volume 40
_journal_year 2011
_chemical_formula_sum 'C110 H169 Ag2.5 Ir4 N10.5 O47.5'
_chemical_formula_weight 3437.03
_chemical_name_systematic
;
?
;
_space_group_IT_number 15
_symmetry_cell_setting monoclinic
_symmetry_space_group_name_Hall '-C 2yc'
_symmetry_space_group_name_H-M 'C 1 2/c 1'
_atom_sites_solution_hydrogens geom
_atom_sites_solution_primary direct
_atom_sites_solution_secondary difmap
_audit_creation_method SHELXL-97
_cell_angle_alpha 90.00
_cell_angle_beta 92.009(2)
_cell_angle_gamma 90.00
_cell_formula_units_Z 8
_cell_length_a 36.876(5)
_cell_length_b 36.814(5)
_cell_length_c 22.468(3)
_cell_measurement_reflns_used 9899
_cell_measurement_temperature 173(2)
_cell_measurement_theta_max 25.78
_cell_measurement_theta_min 2.37
_cell_volume 30483(7)
_computing_cell_refinement 'Bruker SAINT'
_computing_data_collection 'Bruker APEX2'
_computing_data_reduction 'Bruker SAINT'
_computing_molecular_graphics 'Bruker SHELXTL'
_computing_publication_material 'Bruker SHELXTL'
_computing_structure_refinement 'SHELXL-97 (Sheldrick, 1997)'
_computing_structure_solution 'SHELXS-97 (Sheldrick, 1990)'
_diffrn_ambient_temperature 173(2)
_diffrn_measured_fraction_theta_full 0.992
_diffrn_measured_fraction_theta_max 0.992
_diffrn_measurement_device_type 'Bruker APEX-II CCD'
_diffrn_measurement_method '\f and \w scans'
_diffrn_radiation_monochromator graphite
_diffrn_radiation_source 'fine-focus sealed tube'
_diffrn_radiation_type MoK\a
_diffrn_radiation_wavelength 0.71073
_diffrn_reflns_av_R_equivalents 0.0897
_diffrn_reflns_av_sigmaI/netI 0.1128
_diffrn_reflns_limit_h_max 43
_diffrn_reflns_limit_h_min -43
_diffrn_reflns_limit_k_max 43
_diffrn_reflns_limit_k_min -35
_diffrn_reflns_limit_l_max 26
_diffrn_reflns_limit_l_min -25
_diffrn_reflns_number 81397
_diffrn_reflns_theta_full 25.01
_diffrn_reflns_theta_max 25.01
_diffrn_reflns_theta_min 0.78
_diffrn_standards_decay_% 7.82
_exptl_absorpt_coefficient_mu 3.869
_exptl_absorpt_correction_T_max 0.5427
_exptl_absorpt_correction_T_min 0.4447
_exptl_absorpt_correction_type multi-scan
_exptl_absorpt_process_details sadabs
_exptl_crystal_colour colourless
_exptl_crystal_density_diffrn 1.498
_exptl_crystal_density_method 'not measured'
_exptl_crystal_description block
_exptl_crystal_F_000 13664
_exptl_crystal_size_max 0.25
_exptl_crystal_size_mid 0.20
_exptl_crystal_size_min 0.18
_platon_squeeze_details
;
;
_refine_diff_density_max 5.610
_refine_diff_density_min -3.090
_refine_diff_density_rms 0.356
_refine_ls_extinction_method none
_refine_ls_goodness_of_fit_ref 1.066
_refine_ls_hydrogen_treatment constr
_refine_ls_matrix_type full
_refine_ls_number_parameters 1532
_refine_ls_number_reflns 26660
_refine_ls_number_restraints 30
_refine_ls_restrained_S_all 1.066
_refine_ls_R_factor_all 0.1539
_refine_ls_R_factor_gt 0.1102
_refine_ls_shift/su_max 0.007
_refine_ls_shift/su_mean 0.000
_refine_ls_structure_factor_coef Fsqd
_refine_ls_weighting_details 'calc w=1/[\s^2^(Fo^2^)+(0.2000P)^2^+0.0000P] where P=(Fo^2^+2Fc^2^)/3'
_refine_ls_weighting_scheme calc
_refine_ls_wR_factor_gt 0.2885
_refine_ls_wR_factor_ref 0.3193
_reflns_number_gt 15735
_reflns_number_total 26660
_reflns_threshold_expression >2sigma(I)
_cod_data_source_file c1dt10245a.txt
_cod_data_source_block 2
_cod_depositor_comments
;
The following automatic conversions were performed:
'_symmetry_cell_setting' value 'Monoclinic' changed to 'monoclinic'
according to '/home/saulius/struct/CIF-dictionaries/cif_core.dic'
dictionary named 'cif_core.dic' version 2.4.1 from 2010-06-29.

Automatic conversion script
Id: cif_fix_enum 1555 2011-01-17 13:19:09Z saulius 
;
_cod_original_cell_volume 30484(7)
_cod_original_sg_symbol_H-M C2/c
_cod_original_formula_sum 'C110 H169 Ag2.50 Ir4 N10.50 O47.50'
_cod_database_code 7015913

loop_
_symmetry_equiv_pos_as_xyz
'x, y, z'
'-x, y, -z+1/2'
'x+1/2, y+1/2, z'
'-x+1/2, y+1/2, -z+1/2'
'-x, -y, -z'
'x, -y, z-1/2'
'-x+1/2, -y+1/2, -z'
'x+1/2, -y+1/2, z-1/2'

loop_
_atom_site_label
_atom_site_type_symbol
_atom_site_fract_x
_atom_site_fract_y
_atom_site_fract_z
_atom_site_U_iso_or_equiv
_atom_site_adp_type
_atom_site_occupancy
_atom_site_symmetry_multiplicity
_atom_site_calc_flag
_atom_site_refinement_flags
_atom_site_disorder_assembly
_atom_site_disorder_group
Ir1 Ir 0.650304(17) 0.320442(17) 0.68082(3) 0.03218(19) Uani 1 1 d . . .
Ir2 Ir 0.895291(19) 0.37374(2) 0.72118(3) 0.0416(2) Uani 1 1 d . . .
Ir3 Ir 0.81669(2) 0.60139(2) 0.59431(3) 0.0480(2) Uani 1 1 d . . .
Ir4 Ir 0.618391(18) 0.553536(19) 0.82229(3) 0.0371(2) Uani 1 1 d . . .
Ag1 Ag 0.79450(11) 0.54396(9) 0.92869(16) 0.1470(12) Uani 1 1 d . . .
Ag2 Ag 0.83797(6) 0.21308(6) 0.73050(10) 0.0837(6) Uani 1 1 d . . .
Ag3 Ag 0.5000 0.62508(11) 0.2500 0.1292(14) Uani 1 2 d S . .
N1 N 0.8501(4) 0.3388(3) 0.7197(6) 0.036(3) Uani 1 1 d . . .
N2 N 0.8572(4) 0.5608(4) 0.6060(6) 0.037(3) Uani 1 1 d . . .
N3 N 0.6550(3) 0.5873(3) 0.7830(5) 0.028(3) Uani 1 1 d . . .
N4 N 0.6210(3) 0.3646(3) 0.7114(6) 0.028(3) Uani 1 1 d U . .
N5 N 0.7604(9) 0.4818(10) 0.8544(13) 0.110(9) Uani 1 1 d . . .
N6 N 0.7622(5) 0.2132(4) 0.7662(9) 0.051(4) Uani 1 1 d . . .
N7 N 0.8671(10) 0.2083(7) 0.6120(14) 0.120(12) Uani 1 1 d . . .
N8 N 0.8917(17) 0.2164(18) 0.817(3) 0.25(2) Uiso 1 1 d . . .
N9 N 0.5000 0.5456(6) 0.2500 0.053(6) Uani 1 2 d S . .
N10 N 0.513(2) 0.668(3) 0.368(2) 0.44(6) Uiso 1 1 d D . .
N11 N 0.2909(7) 0.8735(9) 0.5644(14) 0.153(15) Uani 1 1 d D . .
O1 O 0.6912(2) 0.3595(2) 0.6872(5) 0.025(2) Uani 1 1 d U . .
O2 O 0.6639(3) 0.3126(3) 0.7689(5) 0.036(3) Uani 1 1 d . . .
O3 O 0.7257(4) 0.3399(3) 0.9153(5) 0.052(4) Uani 1 1 d . . .
H3 H 0.7357 0.3564 0.8959 0.079 Uiso 1 1 calc R . .
O4 O 0.8115(4) 0.3428(4) 0.8983(6) 0.059(4) Uani 1 1 d . . .
O5 O 0.8550(3) 0.4130(3) 0.7100(5) 0.034(3) Uani 1 1 d . . .
O6 O 0.8908(3) 0.3708(3) 0.6309(6) 0.042(3) Uani 1 1 d . . .
O7 O 0.8498(4) 0.4091(4) 0.4732(6) 0.061(4) Uani 1 1 d . . .
H7 H 0.8390 0.4278 0.4603 0.092 Uiso 1 1 calc R . .
O8 O 0.8532(6) 0.4888(5) 0.4414(8) 0.100(6) Uani 1 1 d . . .
O9 O 0.7853(3) 0.5628(3) 0.6364(4) 0.035(3) Uani 1 1 d . . .
O10 O 0.8332(3) 0.6156(3) 0.6792(5) 0.042(3) Uani 1 1 d . . .
O11 O 0.8262(4) 0.5940(3) 0.8551(6) 0.051(3) Uani 1 1 d . . .
H11 H 0.8397 0.5974 0.8854 0.076 Uiso 1 1 calc R . .
O12 O 0.7517(4) 0.5936(4) 0.9127(6) 0.071(4) Uani 1 1 d . . .
O13 O 0.6517(3) 0.5141(3) 0.7892(4) 0.028(2) Uani 1 1 d . . .
O14 O 0.5939(3) 0.5528(3) 0.7385(6) 0.045(3) Uani 1 1 d . . .
O15 O 0.5987(3) 0.5162(3) 0.5717(6) 0.050(3) Uani 1 1 d . . .
H15A H 0.5958 0.5370 0.5572 0.075 Uiso 1 1 calc R . .
O16 O 0.6027(4) 0.4332(4) 0.5480(5) 0.051(3) Uani 1 1 d . . .
O17 O 0.7840(9) 0.5063(9) 0.8436(12) 0.180(15) Uani 1 1 d . . .
O18 O 0.7418(7) 0.4805(8) 0.8927(16) 0.146(10) Uani 1 1 d . . .
O19 O 0.7561(7) 0.4553(6) 0.8211(10) 0.118(8) Uani 1 1 d . . .
O20 O 0.7715(3) 0.2070(3) 0.7114(7) 0.053(4) Uani 1 1 d . . .
O21 O 0.7862(4) 0.2164(4) 0.8079(7) 0.070(5) Uani 1 1 d . . .
O22 O 0.7304(5) 0.2133(4) 0.7780(7) 0.077(5) Uani 1 1 d . . .
O23 O 0.8471(9) 0.1874(9) 0.6386(18) 0.198(19) Uani 1 1 d . . .
O24 O 0.8768(10) 0.2345(7) 0.6380(14) 0.182(13) Uani 1 1 d . . .
O25 O 0.8804(7) 0.2010(5) 0.5649(11) 0.139(9) Uani 1 1 d D . .
O26 O 0.8782(9) 0.2417(9) 0.8064(15) 0.166(11) Uiso 1 1 d . . .
O27 O 0.8979(9) 0.1880(9) 0.7789(17) 0.179(12) Uiso 1 1 d . . .
O28 O 0.9299(16) 0.2261(15) 0.835(3) 0.31(2) Uiso 1 1 d . . .
O29 O 0.5017(4) 0.5633(4) 0.2978(6) 0.063(4) Uani 1 1 d . . .
O30 O 0.5000 0.5103(9) 0.2500 0.103(9) Uani 1 2 d S . .
O31 O 0.4881(10) 0.6458(11) 0.3506(18) 0.207(14) Uiso 1 1 d D . .
O32 O 0.5233(12) 0.6771(12) 0.316(2) 0.26(2) Uiso 1 1 d D . .
O33 O 0.5173(15) 0.6795(15) 0.421(2) 0.31(2) Uiso 1 1 d D . .
O34 O 0.3159(6) 0.8615(6) 0.5320(11) 0.123(7) Uiso 1 1 d D . .
O35 O 0.2668(11) 0.8508(12) 0.580(2) 0.31(3) Uiso 1 1 d D . .
O36 O 0.293(2) 0.9048(14) 0.586(5) 0.66(9) Uiso 1 1 d D . .
O37 O 0.7732(7) 0.5174(12) 1.0115(18) 0.25(2) Uani 1 1 d . . .
C1 C 0.7445(4) 0.3892(4) 0.7145(7) 0.029(3) Uani 1 1 d . . .
H1A H 0.7668 0.3799 0.6976 0.043 Uiso 1 1 calc R . .
H1B H 0.7502 0.4008 0.7529 0.043 Uiso 1 1 calc R . .
H1C H 0.7333 0.4071 0.6872 0.043 Uiso 1 1 calc R . .
C2 C 0.7194(4) 0.3594(4) 0.7228(6) 0.029(4) Uani 1 1 d . . .
C3 C 0.7260(4) 0.3349(4) 0.7709(6) 0.026(3) Uani 1 1 d . . .
C4 C 0.6959(4) 0.3149(4) 0.7930(8) 0.037(4) Uani 1 1 d . . .
C5 C 0.7003(4) 0.2938(4) 0.8506(7) 0.032(4) Uani 1 1 d . . .
H5A H 0.7028 0.2677 0.8411 0.038 Uiso 1 1 calc R . .
H5B H 0.6780 0.2969 0.8734 0.038 Uiso 1 1 calc R . .
C6 C 0.7344(5) 0.3060(5) 0.8914(7) 0.038(4) Uani 1 1 d . . .
C7 C 0.7647(4) 0.3054(4) 0.8523(6) 0.027(3) Uani 1 1 d . . .
H7A H 0.7663 0.2805 0.8345 0.032 Uiso 1 1 calc R . .
C8 C 0.7621(5) 0.3336(5) 0.8005(8) 0.042(5) Uani 1 1 d . . .
H8 H 0.7669 0.3581 0.8183 0.051 Uiso 1 1 calc R . .
C9 C 0.8233(4) 0.3457(4) 0.7556(6) 0.028(3) Uani 1 1 d . . .
H9 H 0.8261 0.3660 0.7816 0.033 Uiso 1 1 calc R . .
C10 C 0.7916(4) 0.3260(4) 0.7587(6) 0.031(4) Uani 1 1 d . . .
C11 C 0.7891(6) 0.2954(5) 0.7176(9) 0.051(5) Uani 1 1 d . . .
H11A H 0.7684 0.2801 0.7168 0.062 Uiso 1 1 calc R . .
C12 C 0.8159(5) 0.2890(5) 0.6814(7) 0.040(4) Uani 1 1 d . . .
H12 H 0.8139 0.2695 0.6538 0.048 Uiso 1 1 calc R . .
C13 C 0.8466(4) 0.3101(4) 0.6833(7) 0.031(4) Uani 1 1 d . . .
H13 H 0.8659 0.3043 0.6581 0.037 Uiso 1 1 calc R . .
C14 C 0.7343(5) 0.2779(4) 0.9427(7) 0.039(4) Uani 1 1 d . . .
H14A H 0.7491 0.2870 0.9766 0.059 Uiso 1 1 calc R . .
H14B H 0.7444 0.2549 0.9290 0.059 Uiso 1 1 calc R . .
H14C H 0.7094 0.2740 0.9550 0.059 Uiso 1 1 calc R . .
C15 C 0.8009(5) 0.3132(6) 0.8876(8) 0.047(5) Uani 1 1 d . . .
C16 C 0.8218(8) 0.2796(7) 0.9071(12) 0.100(11) Uani 1 1 d . . .
H16A H 0.8288 0.2659 0.8719 0.150 Uiso 1 1 calc R . .
H16B H 0.8065 0.2644 0.9317 0.150 Uiso 1 1 calc R . .
H16C H 0.8436 0.2868 0.9303 0.150 Uiso 1 1 calc R . .
C17 C 0.8188(5) 0.4593(5) 0.6704(9) 0.050(5) Uani 1 1 d . . .
H17A H 0.8046 0.4530 0.7050 0.075 Uiso 1 1 calc R . .
H17B H 0.8031 0.4583 0.6343 0.075 Uiso 1 1 calc R . .
H17C H 0.8286 0.4839 0.6754 0.075 Uiso 1 1 calc R . .
C18 C 0.8495(4) 0.4327(5) 0.6652(8) 0.040(4) Uani 1 1 d . . .
C19 C 0.8693(4) 0.4306(4) 0.6109(7) 0.033(4) Uani 1 1 d . . .
C20 C 0.8861(5) 0.3988(5) 0.5947(8) 0.043(5) Uani 1 1 d . . .
C21 C 0.9014(6) 0.3915(5) 0.5360(8) 0.049(5) Uani 1 1 d . . .
H21A H 0.8953 0.3663 0.5240 0.058 Uiso 1 1 calc R . .
H21B H 0.9282 0.3932 0.5398 0.058 Uiso 1 1 calc R . .
C22 C 0.8876(6) 0.4177(6) 0.4864(8) 0.053(5) Uani 1 1 d . . .
C23 C 0.8902(5) 0.4567(5) 0.5127(9) 0.050(5) Uani 1 1 d . . .
H23 H 0.9157 0.4602 0.5282 0.060 Uiso 1 1 calc R . .
C24 C 0.8658(5) 0.4617(5) 0.5643(7) 0.037(4) Uani 1 1 d . . .
H24 H 0.8402 0.4618 0.5481 0.044 Uiso 1 1 calc R . .
C25 C 0.8496(5) 0.5267(5) 0.5847(7) 0.042(4) Uani 1 1 d . . .
H25 H 0.8271 0.5226 0.5640 0.050 Uiso 1 1 calc R . .
C26 C 0.8732(4) 0.4985(5) 0.5921(7) 0.035(4) Uani 1 1 d . . .
C27 C 0.9076(5) 0.5045(5) 0.6207(7) 0.042(4) Uani 1 1 d . . .
H27 H 0.9254 0.4860 0.6253 0.050 Uiso 1 1 calc R . .
C28 C 0.9133(5) 0.5412(6) 0.6422(8) 0.053(5) Uani 1 1 d . . .
H28 H 0.9353 0.5466 0.6636 0.063 Uiso 1 1 calc R . .
C29 C 0.8895(5) 0.5671(5) 0.6334(8) 0.039(4) Uani 1 1 d . . .
H29 H 0.8952 0.5910 0.6467 0.047 Uiso 1 1 calc R . .
C30 C 0.9121(7) 0.4124(5) 0.4312(9) 0.064(6) Uani 1 1 d . . .
H30A H 0.9085 0.3879 0.4150 0.096 Uiso 1 1 calc R . .
H30B H 0.9376 0.4157 0.4436 0.096 Uiso 1 1 calc R . .
H30C H 0.9054 0.4303 0.4005 0.096 Uiso 1 1 calc R . .
C31 C 0.8836(7) 0.4836(6) 0.4649(9) 0.060(6) Uani 1 1 d . . .
C32 C 0.9120(9) 0.5063(8) 0.4456(16) 0.124(14) Uani 1 1 d . . .
H32A H 0.9094 0.5099 0.4024 0.185 Uiso 1 1 calc R . .
H32B H 0.9354 0.4948 0.4553 0.185 Uiso 1 1 calc R . .
H32C H 0.9108 0.5299 0.4657 0.185 Uiso 1 1 calc R . .
C33 C 0.7493(5) 0.5333(4) 0.7060(7) 0.039(4) Uani 1 1 d . . .
H33A H 0.7349 0.5408 0.7397 0.058 Uiso 1 1 calc R . .
H33B H 0.7647 0.5126 0.7177 0.058 Uiso 1 1 calc R . .
H33C H 0.7330 0.5262 0.6726 0.058 Uiso 1 1 calc R . .
C34 C 0.7732(4) 0.5649(4) 0.6870(8) 0.034(4) Uani 1 1 d . . .
C35 C 0.7823(4) 0.5939(4) 0.7310(7) 0.026(3) Uani 1 1 d . . .
C36 C 0.8130(4) 0.6149(5) 0.7253(8) 0.038(4) Uani 1 1 d . . .
C37 C 0.8268(5) 0.6377(4) 0.7747(7) 0.034(4) Uani 1 1 d . . .
H37A H 0.8206 0.6634 0.7658 0.040 Uiso 1 1 calc R . .
H37B H 0.8536 0.6358 0.7772 0.040 Uiso 1 1 calc R . .
C38 C 0.8118(5) 0.6276(4) 0.8350(8) 0.040(4) Uani 1 1 d . . .
C39 C 0.7708(4) 0.6267(4) 0.8288(7) 0.031(4) Uani 1 1 d . . .
H39 H 0.7624 0.6501 0.8103 0.037 Uiso 1 1 calc R . .
C40 C 0.7586(4) 0.5952(4) 0.7867(6) 0.031(4) Uani 1 1 d . . .
H40 H 0.7611 0.5717 0.8087 0.037 Uiso 1 1 calc R . .
C41 C 0.6921(4) 0.5817(4) 0.7945(7) 0.028(3) Uani 1 1 d . . .
H41 H 0.6991 0.5628 0.8215 0.034 Uiso 1 1 calc R . .
C42 C 0.7191(5) 0.6014(4) 0.7698(7) 0.033(4) Uani 1 1 d . . .
C43 C 0.7092(5) 0.6273(4) 0.7272(8) 0.040(4) Uani 1 1 d . . .
H43 H 0.7273 0.6388 0.7049 0.048 Uiso 1 1 calc R . .
C44 C 0.6738(4) 0.6361(4) 0.7175(7) 0.034(4) Uani 1 1 d . . .
H44 H 0.6668 0.6565 0.6938 0.041 Uiso 1 1 calc R . .
C45 C 0.6472(5) 0.6135(4) 0.7442(7) 0.036(4) Uani 1 1 d . . .
H45 H 0.6224 0.6176 0.7334 0.043 Uiso 1 1 calc R . .
C46 C 0.8230(6) 0.6581(5) 0.8806(9) 0.058(6) Uani 1 1 d . . .
H46C H 0.8098 0.6548 0.9173 0.087 Uiso 1 1 calc R . .
H46D H 0.8170 0.6820 0.8634 0.087 Uiso 1 1 calc R . .
H46E H 0.8491 0.6568 0.8896 0.087 Uiso 1 1 calc R . .
C47 C 0.7541(5) 0.6232(4) 0.8861(7) 0.030(4) Uani 1 1 d . . .
C48 C 0.7347(6) 0.6551(5) 0.9122(10) 0.056(5) Uani 1 1 d . . .
H48C H 0.7105 0.6575 0.8929 0.085 Uiso 1 1 calc R . .
H48D H 0.7486 0.6773 0.9058 0.085 Uiso 1 1 calc R . .
H48E H 0.7321 0.6513 0.9551 0.085 Uiso 1 1 calc R . .
C49 C 0.6748(4) 0.4681(5) 0.7333(8) 0.040(4) Uani 1 1 d . . .
H49A H 0.6945 0.4720 0.7630 0.060 Uiso 1 1 calc R . .
H49B H 0.6838 0.4723 0.6934 0.060 Uiso 1 1 calc R . .
H49C H 0.6659 0.4431 0.7363 0.060 Uiso 1 1 calc R . .
C50 C 0.6455(4) 0.4932(4) 0.7440(6) 0.028(3) Uani 1 1 d . . .
C51 C 0.6148(5) 0.4955(5) 0.7057(8) 0.044(4) Uani 1 1 d . . .
C52 C 0.5910(4) 0.5244(5) 0.7044(8) 0.036(4) Uani 1 1 d . . .
C53 C 0.5623(4) 0.5287(5) 0.6568(8) 0.039(4) Uani 1 1 d . . .
H53A H 0.5606 0.5547 0.6457 0.047 Uiso 1 1 calc R . .
H53B H 0.5387 0.5216 0.6731 0.047 Uiso 1 1 calc R . .
C54 C 0.5685(5) 0.5063(4) 0.6007(8) 0.039(4) Uani 1 1 d . . .
C55 C 0.5723(5) 0.4657(4) 0.6212(6) 0.032(4) Uani 1 1 d U . .
H55 H 0.5507 0.4594 0.6448 0.039 Uiso 1 1 calc R . .
C56 C 0.6076(4) 0.4632(4) 0.6641(6) 0.022(3) Uani 1 1 d . . .
H56 H 0.6290 0.4607 0.6383 0.027 Uiso 1 1 calc R . .
C57 C 0.6219(4) 0.3956(4) 0.6813(6) 0.023(3) Uani 1 1 d . . .
H57 H 0.6354 0.3964 0.6461 0.028 Uiso 1 1 calc R . .
C58 C 0.6039(4) 0.4271(4) 0.6989(7) 0.027(3) Uani 1 1 d . . .
C59 C 0.5834(4) 0.4242(5) 0.7493(7) 0.032(4) Uani 1 1 d . . .
H59 H 0.5704 0.4445 0.7632 0.038 Uiso 1 1 calc R . .
C60 C 0.5822(5) 0.3924(5) 0.7781(8) 0.048(5) Uani 1 1 d . . .
H60 H 0.5685 0.3908 0.8131 0.058 Uiso 1 1 calc R . .
C61 C 0.5992(5) 0.3633(5) 0.7594(7) 0.038(4) Uani 1 1 d . . .
H61 H 0.5963 0.3410 0.7798 0.045 Uiso 1 1 calc R . .
C62 C 0.5326(4) 0.5078(5) 0.5595(8) 0.045(4) Uani 1 1 d . . .
H62A H 0.5276 0.5330 0.5478 0.067 Uiso 1 1 calc R . .
H62B H 0.5122 0.4983 0.5815 0.067 Uiso 1 1 calc R . .
H62C H 0.5359 0.4930 0.5238 0.067 Uiso 1 1 calc R . .
C63 C 0.5747(5) 0.4390(4) 0.5711(7) 0.034(4) Uani 1 1 d . . .
C64 C 0.5403(6) 0.4229(6) 0.5509(11) 0.071(7) Uani 1 1 d . . .
H64A H 0.5446 0.3986 0.5350 0.106 Uiso 1 1 calc R . .
H64B H 0.5290 0.4382 0.5196 0.106 Uiso 1 1 calc R . .
H64C H 0.5241 0.4212 0.5844 0.106 Uiso 1 1 calc R . .
C65 C 0.6721(5) 0.2768(4) 0.6283(8) 0.036(4) Uani 1 1 d . . .
C66 C 0.6408(5) 0.2636(5) 0.6633(7) 0.037(4) Uani 1 1 d . . .
C67 C 0.6088(5) 0.2838(5) 0.6488(9) 0.046(5) Uani 1 1 d . . .
C68 C 0.6204(5) 0.3093(4) 0.5994(8) 0.038(4) Uani 1 1 d . . .
C69 C 0.6559(5) 0.3044(5) 0.5906(8) 0.046(5) Uani 1 1 d . . .
C70 C 0.7077(5) 0.2613(5) 0.6325(8) 0.044(4) Uani 1 1 d . . .
H70A H 0.7140 0.2515 0.5936 0.066 Uiso 1 1 calc R . .
H70B H 0.7082 0.2417 0.6619 0.066 Uiso 1 1 calc R . .
H70C H 0.7253 0.2800 0.6447 0.066 Uiso 1 1 calc R . .
C71 C 0.6413(5) 0.2369(6) 0.7091(9) 0.058(6) Uani 1 1 d . . .
H71A H 0.6272 0.2456 0.7425 0.087 Uiso 1 1 calc R . .
H71B H 0.6664 0.2323 0.7229 0.087 Uiso 1 1 calc R . .
H71C H 0.6305 0.2143 0.6935 0.087 Uiso 1 1 calc R . .
C72 C 0.5742(6) 0.2796(7) 0.6636(12) 0.074(7) Uani 1 1 d . . .
H72A H 0.5627 0.2611 0.6379 0.111 Uiso 1 1 calc R . .
H72B H 0.5613 0.3027 0.6583 0.111 Uiso 1 1 calc R . .
H72C H 0.5733 0.2719 0.7053 0.111 Uiso 1 1 calc R . .
C73 C 0.5934(5) 0.3351(5) 0.5682(10) 0.056(5) Uani 1 1 d . . .
H73A H 0.6059 0.3494 0.5383 0.085 Uiso 1 1 calc R . .
H73B H 0.5832 0.3515 0.5976 0.085 Uiso 1 1 calc R . .
H73C H 0.5739 0.3211 0.5486 0.085 Uiso 1 1 calc R . .
C74 C 0.6788(6) 0.3252(5) 0.5474(9) 0.058(5) Uani 1 1 d . . .
H74A H 0.6772 0.3134 0.5083 0.086 Uiso 1 1 calc R . .
H74B H 0.7041 0.3255 0.5622 0.086 Uiso 1 1 calc R . .
H74C H 0.6698 0.3502 0.5438 0.086 Uiso 1 1 calc R . .
C75 C 0.9404(7) 0.3403(6) 0.7516(10) 0.066(6) Uani 1 1 d . . .
C76 C 0.9526(6) 0.3743(9) 0.7226(10) 0.076(8) Uani 1 1 d . . .
C77 C 0.9413(6) 0.4027(8) 0.7535(11) 0.073(7) Uani 1 1 d . . .
C78 C 0.9214(5) 0.3907(7) 0.8045(9) 0.060(6) Uani 1 1 d . . .
C79 C 0.9196(5) 0.3525(8) 0.8023(10) 0.071(7) Uani 1 1 d . . .
C80 C 0.9463(12) 0.3062(11) 0.738(2) 0.22(3) Uani 1 1 d . . .
H80A H 0.9686 0.2979 0.7587 0.337 Uiso 1 1 calc R . .
H80B H 0.9488 0.3040 0.6949 0.337 Uiso 1 1 calc R . .
H80C H 0.9258 0.2914 0.7503 0.337 Uiso 1 1 calc R . .
C81 C 0.9738(7) 0.3781(15) 0.6705(16) 0.19(2) Uani 1 1 d . . .
H81A H 0.9616 0.3949 0.6425 0.284 Uiso 1 1 calc R . .
H81B H 0.9764 0.3543 0.6515 0.284 Uiso 1 1 calc R . .
H81C H 0.9979 0.3876 0.6819 0.284 Uiso 1 1 calc R . .
C82 C 0.9467(9) 0.4423(7) 0.7396(18) 0.139(17) Uani 1 1 d . . .
H82A H 0.9552 0.4448 0.6989 0.208 Uiso 1 1 calc R . .
H82B H 0.9649 0.4526 0.7678 0.208 Uiso 1 1 calc R . .
H82C H 0.9237 0.4553 0.7430 0.208 Uiso 1 1 calc R . .
C83 C 0.9034(9) 0.4156(11) 0.8494(16) 0.16(2) Uani 1 1 d . . .
H83A H 0.8806 0.4251 0.8318 0.237 Uiso 1 1 calc R . .
H83B H 0.9197 0.4358 0.8597 0.237 Uiso 1 1 calc R . .
H83C H 0.8983 0.4018 0.8855 0.237 Uiso 1 1 calc R . .
C84 C 0.9044(8) 0.3307(9) 0.8453(12) 0.111(12) Uani 1 1 d . . .
H84A H 0.9238 0.3193 0.8697 0.167 Uiso 1 1 calc R . .
H84B H 0.8895 0.3118 0.8257 0.167 Uiso 1 1 calc R . .
H84C H 0.8892 0.3455 0.8706 0.167 Uiso 1 1 calc R . .
C85 C 0.7799(5) 0.6423(5) 0.5572(8) 0.049(5) Uani 1 1 d . . .
C86 C 0.8163(6) 0.6558(6) 0.5596(9) 0.057(5) Uani 1 1 d . . .
C87 C 0.8390(6) 0.6333(6) 0.5246(12) 0.070(7) Uani 1 1 d . . .
C88 C 0.8152(7) 0.6060(7) 0.5017(11) 0.070(7) Uani 1 1 d . . .
C89 C 0.7784(10) 0.6104(8) 0.5167(11) 0.093(9) Uani 1 1 d . . .
C90 C 0.7456(6) 0.6564(8) 0.5847(12) 0.089(9) Uani 1 1 d . . .
H90A H 0.7520 0.6754 0.6137 0.133 Uiso 1 1 calc R . .
H90B H 0.7335 0.6364 0.6049 0.133 Uiso 1 1 calc R . .
H90C H 0.7294 0.6664 0.5535 0.133 Uiso 1 1 calc R . .
C91 C 0.8257(11) 0.6884(7) 0.6004(16) 0.16(2) Uani 1 1 d . . .
H91A H 0.8090 0.6890 0.6334 0.236 Uiso 1 1 calc R . .
H91B H 0.8234 0.7110 0.5775 0.236 Uiso 1 1 calc R . .
H91C H 0.8506 0.6859 0.6163 0.236 Uiso 1 1 calc R . .
C92 C 0.8777(8) 0.6383(10) 0.5116(14) 0.119(12) Uani 1 1 d . . .
H92A H 0.8804 0.6394 0.4684 0.178 Uiso 1 1 calc R . .
H92B H 0.8918 0.6178 0.5280 0.178 Uiso 1 1 calc R . .
H92C H 0.8866 0.6610 0.5297 0.178 Uiso 1 1 calc R . .
C93 C 0.8224(10) 0.5754(8) 0.4559(11) 0.122(13) Uani 1 1 d . . .
H93A H 0.8027 0.5750 0.4255 0.182 Uiso 1 1 calc R . .
H93B H 0.8236 0.5519 0.4764 0.182 Uiso 1 1 calc R . .
H93C H 0.8455 0.5800 0.4369 0.182 Uiso 1 1 calc R . .
C94 C 0.7475(7) 0.5862(8) 0.5037(11) 0.085(8) Uani 1 1 d . . .
H94A H 0.7489 0.5767 0.4630 0.128 Uiso 1 1 calc R . .
H94B H 0.7248 0.5997 0.5074 0.128 Uiso 1 1 calc R . .
H94C H 0.7481 0.5659 0.5319 0.128 Uiso 1 1 calc R . .
C95 C 0.5859(5) 0.5255(6) 0.8854(9) 0.054(6) Uani 1 1 d . . .
C96 C 0.6222(5) 0.5365(5) 0.9141(9) 0.047(5) Uani 1 1 d . . .
C97 C 0.6224(4) 0.5754(5) 0.9086(8) 0.038(4) Uani 1 1 d . . .
C98 C 0.5883(5) 0.5895(5) 0.8764(9) 0.046(5) Uani 1 1 d . . .
C99 C 0.5677(5) 0.5577(6) 0.8680(9) 0.052(5) Uani 1 1 d . . .
C100 C 0.5721(7) 0.4888(6) 0.8839(10) 0.073(7) Uani 1 1 d . . .
H10A H 0.5638 0.4821 0.9234 0.109 Uiso 1 1 calc R . .
H10B H 0.5914 0.4722 0.8725 0.109 Uiso 1 1 calc R . .
H10C H 0.5518 0.4872 0.8548 0.109 Uiso 1 1 calc R . .
C101 C 0.6493(6) 0.5132(6) 0.9394(9) 0.063(6) Uani 1 1 d . . .
H10D H 0.6691 0.5279 0.9568 0.095 Uiso 1 1 calc R . .
H10E H 0.6586 0.4974 0.9084 0.095 Uiso 1 1 calc R . .
H10F H 0.6387 0.4984 0.9706 0.095 Uiso 1 1 calc R . .
C102 C 0.6526(6) 0.5985(6) 0.9330(10) 0.070(7) Uani 1 1 d . . .
H10G H 0.6752 0.5845 0.9343 0.105 Uiso 1 1 calc R . .
H10H H 0.6470 0.6064 0.9733 0.105 Uiso 1 1 calc R . .
H10I H 0.6553 0.6198 0.9074 0.105 Uiso 1 1 calc R . .
C103 C 0.5799(7) 0.6293(6) 0.8684(12) 0.078(8) Uani 1 1 d . . .
H10J H 0.5597 0.6322 0.8391 0.117 Uiso 1 1 calc R . .
H10K H 0.6013 0.6419 0.8542 0.117 Uiso 1 1 calc R . .
H10L H 0.5731 0.6397 0.9065 0.117 Uiso 1 1 calc R . .
C104 C 0.5320(6) 0.5611(7) 0.8335(11) 0.077(7) Uani 1 1 d . . .
H10M H 0.5215 0.5369 0.8269 0.115 Uiso 1 1 calc R . .
H10N H 0.5360 0.5727 0.7950 0.115 Uiso 1 1 calc R . .
H10O H 0.5152 0.5759 0.8562 0.115 Uiso 1 1 calc R . .
O38 O 0.5903(10) 0.5853(11) 0.5220(19) 0.227(16) Uiso 1 1 d D . .
C105 C 0.5809(12) 0.6012(12) 0.465(2) 0.165(17) Uiso 1 1 d D . .
O39 O 0.2767(7) 0.5334(6) 0.4139(15) 0.162(12) Uani 1 1 d . . .
C106 C 0.2964(9) 0.5668(9) 0.4382(15) 0.110(11) Uani 1 1 d . . .
O40 O 0.7074(5) 0.4035(4) 0.8543(6) 0.076(5) Uani 1 1 d . . .
C107 C 0.6724(8) 0.4098(9) 0.8727(18) 0.118(12) Uani 1 1 d . . .
O41 O 0.7723(10) 0.2814(10) 0.5129(18) 0.215(15) Uiso 1 1 d D . .
C108 C 0.8094(11) 0.2770(13) 0.531(2) 0.178(18) Uiso 1 1 d D . .
O42 O 0.8757(10) 0.4436(7) 0.2894(11) 0.164(12) Uani 1 1 d . . .
C109 C 0.8568(13) 0.4755(11) 0.2777(15) 0.153(18) Uani 1 1 d . . .
O43 O 0.6719(5) 0.5214(6) 0.5959(8) 0.098(6) Uani 1 1 d . . .
C110 C 0.6733(8) 0.5575(7) 0.6081(19) 0.116(13) Uani 1 1 d . . .
O44 O 0.0361(3) 0.4788(4) 0.5026(6) 0.057(4) Uani 1 1 d . . .
O45 O 0.5988(11) 0.7277(11) 0.373(2) 0.30(3) Uani 1 1 d . . .
O46 O 0.9656(7) 0.4682(7) 0.2966(11) 0.147(9) Uani 1 1 d . . .
O47 O 0.8815(5) 0.2607(4) 0.5291(9) 0.093(6) Uani 1 1 d D . .
O48 O 0.9726(8) 0.1177(8) 0.9158(18) 0.196(14) Uani 1 1 d . . .

loop_
_atom_site_aniso_label
_atom_site_aniso_U_11
_atom_site_aniso_U_22
_atom_site_aniso_U_33
_atom_site_aniso_U_23
_atom_site_aniso_U_13
_atom_site_aniso_U_12
Ir1 0.0440(4) 0.0335(4) 0.0187(3) -0.0007(3) -0.0023(3) 0.0029(3)
Ir2 0.0459(4) 0.0547(5) 0.0237(4) 0.0010(3) -0.0067(3) -0.0003(3)
Ir3 0.0708(5) 0.0511(5) 0.0226(4) 0.0127(3) 0.0088(3) 0.0084(4)
Ir4 0.0435(4) 0.0450(4) 0.0228(4) -0.0113(3) 0.0014(3) -0.0043(3)
Ag1 0.201(3) 0.132(2) 0.108(3) 0.0242(19) 0.020(2) 0.026(2)
Ag2 0.0821(13) 0.0959(15) 0.0733(14) 0.0071(11) 0.0047(11) 0.0050(11)
Ag3 0.162(4) 0.112(3) 0.113(3) 0.000 -0.002(3) 0.000
N1 0.040(8) 0.026(7) 0.041(9) -0.005(6) -0.002(7) -0.024(6)
N2 0.054(9) 0.033(8) 0.025(7) 0.007(6) 0.015(6) 0.034(7)
N3 0.042(7) 0.031(7) 0.012(6) 0.001(5) 0.012(5) -0.015(6)
N4 0.037(6) 0.026(6) 0.021(6) -0.009(5) 0.002(5) 0.020(5)
N5 0.12(2) 0.15(3) 0.055(17) 0.012(18) -0.009(16) -0.03(2)
N6 0.056(11) 0.023(8) 0.074(14) 0.000(8) 0.003(10) 0.010(7)
N7 0.19(3) 0.066(17) 0.10(2) -0.060(17) -0.02(2) 0.050(19)
N9 0.051(13) 0.027(12) 0.08(2) 0.000 -0.004(13) 0.000
N11 0.084(19) 0.26(4) 0.11(3) -0.04(3) -0.011(18) 0.05(2)
O1 0.030(5) 0.010(4) 0.036(6) 0.005(4) -0.009(5) -0.016(4)
O2 0.041(6) 0.034(6) 0.033(7) 0.004(5) 0.005(5) 0.005(5)
O3 0.100(11) 0.032(7) 0.024(7) 0.002(5) -0.005(7) 0.010(7)
O4 0.096(11) 0.054(9) 0.024(7) 0.002(6) -0.024(7) -0.032(8)
O5 0.049(7) 0.030(6) 0.022(6) 0.007(5) -0.003(5) 0.008(5)
O6 0.046(7) 0.034(7) 0.045(8) 0.001(5) -0.017(6) 0.001(5)
O7 0.079(10) 0.072(10) 0.032(8) -0.014(7) -0.015(7) -0.014(8)
O8 0.161(19) 0.092(13) 0.047(11) 0.018(9) -0.004(12) -0.023(13)
O9 0.052(7) 0.046(7) 0.006(5) 0.005(5) -0.004(5) -0.015(5)
O10 0.048(7) 0.045(7) 0.035(7) 0.008(6) 0.017(6) -0.025(6)
O11 0.061(8) 0.052(8) 0.038(8) 0.000(6) -0.018(6) 0.003(6)
O12 0.109(12) 0.079(11) 0.027(8) 0.001(7) 0.019(8) -0.017(9)
O13 0.035(6) 0.031(6) 0.019(6) -0.013(4) 0.005(4) 0.011(5)
O14 0.067(8) 0.031(6) 0.036(7) -0.007(5) -0.005(6) 0.000(6)
O15 0.066(8) 0.044(7) 0.040(8) 0.015(6) -0.006(6) 0.009(6)
O16 0.064(8) 0.066(9) 0.022(7) -0.008(6) -0.006(6) 0.020(7)
O17 0.22(3) 0.23(3) 0.088(19) 0.046(19) -0.052(19) -0.14(3)
O18 0.107(18) 0.17(2) 0.17(3) 0.00(2) 0.045(18) -0.012(16)
O19 0.15(2) 0.122(18) 0.075(15) -0.015(13) -0.021(14) -0.026(15)
O20 0.055(8) 0.020(6) 0.085(12) 0.020(7) 0.001(8) -0.020(6)
O21 0.076(10) 0.060(9) 0.072(11) -0.023(8) -0.026(9) 0.015(8)
O22 0.081(12) 0.091(12) 0.059(11) 0.026(9) 0.011(9) 0.005(9)
O23 0.19(3) 0.17(3) 0.24(4) -0.08(3) 0.15(3) -0.08(2)
O24 0.30(4) 0.101(19) 0.15(3) -0.025(18) 0.09(3) 0.03(2)
O25 0.17(2) 0.15(2) 0.10(2) -0.051(17) 0.020(16) 0.047(17)
O29 0.057(8) 0.097(11) 0.036(8) -0.028(8) 0.012(6) -0.005(8)
O30 0.11(2) 0.14(3) 0.064(18) 0.000 0.001(15) 0.000
O37 0.105(19) 0.39(5) 0.25(4) 0.15(4) -0.03(2) 0.06(3)
C1 0.019(7) 0.034(9) 0.033(9) 0.000(7) -0.002(6) 0.008(6)
C2 0.048(9) 0.028(8) 0.011(7) 0.000(6) -0.006(7) 0.000(7)
C3 0.040(9) 0.021(8) 0.015(7) -0.005(6) -0.007(6) 0.003(7)
C4 0.043(10) 0.035(9) 0.031(9) 0.006(7) -0.008(8) 0.022(8)
C5 0.041(9) 0.030(9) 0.024(9) 0.008(7) -0.001(7) 0.016(7)
C6 0.058(11) 0.038(10) 0.018(8) 0.014(7) 0.003(8) -0.002(8)
C7 0.043(9) 0.027(8) 0.011(7) -0.002(6) -0.008(6) 0.016(7)
C8 0.060(11) 0.035(9) 0.030(10) -0.009(8) -0.026(9) 0.016(8)
C9 0.031(8) 0.042(9) 0.009(7) 0.001(6) -0.011(6) 0.004(7)
C10 0.056(10) 0.026(8) 0.010(7) 0.001(6) -0.012(7) -0.014(7)
C11 0.061(12) 0.054(12) 0.037(11) -0.001(9) -0.025(10) 0.016(10)
C12 0.061(11) 0.038(10) 0.020(9) 0.004(7) -0.010(8) 0.010(9)
C13 0.032(8) 0.040(9) 0.020(8) -0.012(7) -0.009(7) 0.011(7)
C14 0.069(12) 0.033(9) 0.015(8) 0.012(7) -0.012(8) -0.011(8)
C15 0.058(11) 0.064(14) 0.019(9) 0.006(9) -0.008(8) 0.020(10)
C16 0.12(2) 0.10(2) 0.076(19) 0.032(15) -0.067(17) -0.048(17)
C17 0.073(13) 0.028(9) 0.050(12) 0.006(8) 0.008(10) 0.000(9)
C18 0.025(8) 0.064(12) 0.031(10) 0.007(9) -0.006(7) -0.014(8)
C19 0.042(9) 0.040(10) 0.017(8) -0.006(7) -0.014(7) 0.010(8)
C20 0.046(10) 0.059(12) 0.023(9) 0.019(8) -0.010(8) -0.019(9)
C21 0.091(14) 0.029(9) 0.025(10) -0.005(7) -0.016(9) -0.005(9)
C22 0.076(14) 0.061(13) 0.022(10) -0.007(9) 0.000(9) 0.013(11)
C23 0.044(10) 0.059(12) 0.047(12) -0.003(10) -0.005(9) -0.011(9)
C24 0.043(9) 0.051(11) 0.016(8) 0.004(7) -0.006(7) 0.012(8)
C25 0.037(9) 0.071(13) 0.018(8) 0.006(8) 0.013(7) 0.011(9)
C26 0.044(9) 0.053(11) 0.008(7) 0.007(7) 0.002(7) -0.005(8)
C27 0.063(11) 0.043(10) 0.021(9) 0.000(8) 0.008(8) -0.004(9)
C28 0.046(11) 0.087(16) 0.025(10) 0.015(10) -0.014(8) -0.009(11)
C29 0.057(11) 0.027(9) 0.034(10) 0.000(7) 0.005(8) -0.006(8)
C30 0.114(18) 0.049(12) 0.030(11) -0.008(9) 0.027(11) -0.034(12)
C31 0.076(15) 0.075(16) 0.031(11) 0.022(10) 0.022(11) 0.003(12)
C32 0.15(3) 0.09(2) 0.13(3) 0.06(2) -0.06(2) -0.03(2)
C33 0.062(11) 0.036(10) 0.018(8) -0.009(7) 0.008(8) -0.010(8)
C34 0.050(10) 0.015(7) 0.036(10) -0.004(7) -0.025(8) 0.013(7)
C35 0.029(8) 0.024(8) 0.026(8) 0.003(6) -0.001(6) 0.008(6)
C36 0.037(9) 0.043(10) 0.036(10) 0.001(8) 0.002(8) 0.003(8)
C37 0.057(10) 0.021(8) 0.022(8) 0.000(6) -0.002(7) -0.026(7)
C38 0.058(11) 0.025(9) 0.036(10) -0.010(7) -0.001(8) 0.005(8)
C39 0.046(9) 0.018(8) 0.029(9) 0.007(6) 0.007(7) 0.003(7)
C40 0.051(10) 0.034(9) 0.009(7) -0.005(6) 0.010(7) -0.008(7)
C41 0.034(8) 0.030(8) 0.021(8) -0.004(6) 0.002(6) 0.011(7)
C42 0.057(10) 0.026(8) 0.015(8) -0.004(6) -0.017(7) 0.006(7)
C43 0.062(11) 0.032(9) 0.027(9) -0.006(7) -0.002(8) -0.003(8)
C44 0.051(10) 0.022(8) 0.031(9) 0.009(7) 0.009(8) 0.003(7)
C45 0.048(10) 0.040(10) 0.021(9) -0.011(7) -0.003(7) 0.020(8)
C46 0.100(16) 0.035(10) 0.037(11) -0.011(8) -0.023(11) -0.008(10)
C47 0.057(10) 0.022(8) 0.012(7) -0.005(6) 0.005(7) -0.011(7)
C48 0.086(15) 0.030(10) 0.054(13) -0.015(9) 0.025(11) -0.004(10)
C49 0.039(9) 0.052(11) 0.029(10) -0.012(8) -0.005(7) 0.008(8)
C50 0.055(10) 0.024(8) 0.004(7) -0.001(6) -0.003(6) -0.011(7)
C51 0.052(10) 0.059(12) 0.023(9) -0.010(8) 0.003(8) -0.010(9)
C52 0.019(7) 0.044(10) 0.044(11) 0.005(8) -0.003(7) 0.015(7)
C53 0.043(9) 0.037(10) 0.037(10) 0.000(8) -0.023(8) 0.022(8)
C54 0.051(10) 0.028(9) 0.037(10) 0.015(7) -0.019(9) 0.004(8)
C55 0.050(9) 0.040(9) 0.006(7) -0.007(6) -0.009(6) 0.003(7)
C56 0.018(7) 0.035(8) 0.013(7) -0.001(6) -0.007(6) 0.010(6)
C57 0.027(7) 0.033(8) 0.010(7) -0.003(6) 0.005(6) -0.003(6)
C58 0.031(8) 0.024(8) 0.025(8) 0.004(6) -0.014(7) 0.014(6)
C59 0.038(9) 0.042(10) 0.016(8) -0.008(7) 0.002(6) -0.006(7)
C60 0.065(12) 0.061(13) 0.018(9) -0.001(9) 0.000(8) -0.009(10)
C61 0.060(11) 0.033(9) 0.020(9) 0.007(7) -0.010(8) -0.003(8)
C62 0.039(9) 0.068(13) 0.027(10) 0.004(9) -0.007(8) 0.007(9)
C63 0.046(10) 0.030(9) 0.025(9) -0.001(7) -0.005(8) 0.000(7)
C64 0.064(13) 0.064(14) 0.082(17) -0.007(12) -0.043(13) -0.001(11)
C65 0.050(10) 0.027(9) 0.031(9) 0.010(7) 0.013(8) 0.010(7)
C66 0.053(10) 0.042(10) 0.016(8) -0.006(7) -0.013(7) 0.019(8)
C67 0.043(10) 0.037(10) 0.056(13) -0.038(9) -0.006(9) 0.000(8)
C68 0.041(10) 0.035(9) 0.038(10) -0.008(8) -0.009(8) 0.014(8)
C69 0.051(11) 0.047(11) 0.037(11) -0.015(8) -0.025(9) 0.022(9)
C70 0.059(11) 0.047(11) 0.027(10) -0.002(8) 0.010(8) 0.015(9)
C71 0.060(12) 0.064(13) 0.050(13) -0.015(10) -0.004(10) 0.026(11)
C72 0.058(14) 0.093(18) 0.070(17) -0.011(14) 0.000(12) -0.001(12)
C73 0.063(13) 0.048(12) 0.057(14) -0.007(10) -0.015(11) -0.003(10)
C74 0.090(15) 0.049(12) 0.034(11) 0.017(9) 0.004(10) 0.010(11)
C75 0.101(18) 0.053(13) 0.043(13) 0.013(10) -0.009(12) 0.033(13)
C76 0.057(14) 0.14(2) 0.031(12) 0.009(14) 0.001(10) 0.016(15)
C77 0.040(11) 0.12(2) 0.055(15) 0.026(15) -0.017(11) -0.001(13)
C78 0.032(10) 0.114(19) 0.034(11) 0.011(12) 0.003(8) -0.036(11)
C79 0.045(12) 0.13(2) 0.039(12) -0.010(13) 0.005(9) -0.043(13)
C80 0.22(5) 0.13(3) 0.30(7) 0.00(4) -0.21(5) 0.07(3)
C81 0.040(15) 0.44(8) 0.08(3) -0.02(4) -0.025(16) 0.01(3)
C82 0.15(3) 0.061(17) 0.20(4) 0.04(2) -0.09(3) -0.068(18)
C83 0.12(3) 0.23(4) 0.12(3) -0.09(3) -0.08(2) 0.11(3)
C84 0.11(2) 0.17(3) 0.056(18) 0.056(19) -0.017(16) -0.04(2)
C85 0.063(12) 0.059(12) 0.025(10) 0.011(9) 0.004(9) 0.027(10)
C86 0.081(15) 0.052(12) 0.039(12) 0.008(9) 0.022(11) 0.012(11)
C87 0.052(12) 0.068(15) 0.091(19) 0.050(14) 0.023(12) 0.004(11)
C88 0.075(15) 0.072(16) 0.061(16) 0.041(13) -0.017(13) 0.018(13)
C89 0.16(3) 0.09(2) 0.034(14) 0.018(13) -0.002(16) 0.02(2)
C90 0.084(17) 0.11(2) 0.074(18) 0.054(16) 0.021(14) 0.038(15)
C91 0.24(4) 0.056(17) 0.17(4) 0.08(2) -0.12(3) -0.08(2)
C92 0.12(3) 0.16(3) 0.08(2) 0.02(2) -0.034(19) -0.01(2)
C93 0.23(4) 0.11(2) 0.028(14) 0.018(15) -0.025(19) -0.02(2)
C94 0.105(19) 0.10(2) 0.046(15) 0.008(13) -0.029(14) -0.009(17)
C95 0.037(10) 0.078(15) 0.048(12) -0.028(11) 0.026(9) -0.025(10)
C96 0.044(10) 0.056(12) 0.043(12) -0.002(9) 0.022(9) -0.007(9)
C97 0.026(8) 0.040(10) 0.049(11) -0.011(8) 0.002(7) 0.007(7)
C98 0.045(10) 0.041(10) 0.054(13) -0.026(9) 0.013(9) 0.015(9)
C99 0.030(9) 0.086(16) 0.042(12) -0.019(10) 0.010(8) -0.001(10)
C100 0.13(2) 0.055(13) 0.038(13) -0.002(10) 0.022(13) -0.024(14)
C101 0.079(14) 0.089(16) 0.024(10) 0.016(10) 0.017(10) 0.000(13)
C102 0.078(15) 0.086(16) 0.050(14) -0.017(12) 0.046(12) -0.007(13)
C103 0.078(16) 0.082(17) 0.074(18) -0.044(14) -0.004(13) 0.015(13)
C104 0.058(13) 0.105(19) 0.070(17) -0.015(14) 0.033(12) -0.015(13)
O39 0.16(2) 0.081(15) 0.24(4) -0.030(18) -0.07(2) -0.005(15)
C106 0.14(3) 0.10(2) 0.08(2) 0.026(18) -0.02(2) -0.01(2)
O40 0.137(15) 0.058(9) 0.033(8) 0.016(7) 0.012(9) -0.010(9)
C107 0.09(2) 0.12(3) 0.15(3) 0.01(2) 0.05(2) 0.024(19)
O42 0.28(4) 0.13(2) 0.073(17) -0.017(14) 0.00(2) -0.01(2)
C109 0.25(5) 0.15(3) 0.06(2) 0.03(2) 0.05(3) 0.10(3)
O43 0.077(11) 0.161(19) 0.056(11) -0.019(12) -0.008(9) 0.025(12)
C110 0.080(18) 0.057(16) 0.21(4) -0.05(2) 0.00(2) -0.031(14)
O44 0.059(8) 0.084(10) 0.029(7) 0.019(7) 0.018(6) 0.001(7)
O45 0.26(4) 0.25(4) 0.41(7) 0.05(4) 0.24(5) 0.07(3)
O46 0.17(2) 0.18(2) 0.095(18) -0.027(16) 0.079(16) -0.004(19)
O47 0.098(12) 0.039(9) 0.140(18) 0.005(9) 0.001(12) 0.020(8)
O48 0.16(2) 0.16(3) 0.26(5) -0.02(3) 0.06(3) -0.01(2)

loop_
_atom_type_symbol
_atom_type_description
_atom_type_scat_dispersion_real
_atom_type_scat_dispersion_imag
_atom_type_scat_source
C C 0.0033 0.0016 'International Tables Vol C Tables 4.2.6.8 and 6.1.1.4'
H H 0.0000 0.0000 'International Tables Vol C Tables 4.2.6.8 and 6.1.1.4'
N N 0.0061 0.0033 'International Tables Vol C Tables 4.2.6.8 and 6.1.1.4'
O O 0.0106 0.0060 'International Tables Vol C Tables 4.2.6.8 and 6.1.1.4'
Ag Ag -0.8971 1.1015 'International Tables Vol C Tables 4.2.6.8 and 6.1.1.4'
Ir Ir -1.4442 7.9887 'International Tables Vol C Tables 4.2.6.8 and 6.1.1.4'

loop_
_geom_angle_atom_site_label_1
_geom_angle_atom_site_label_2
_geom_angle_atom_site_label_3
_geom_angle
_geom_angle_site_symmetry_1
_geom_angle_site_symmetry_3
_geom_angle_publ_flag
O2 Ir1 N4 84.5(5) . . ?
O2 Ir1 O1 83.0(4) . . ?
N4 Ir1 O1 79.7(5) . . ?
O2 Ir1 C69 148.5(5) . . ?
N4 Ir1 C69 126.9(6) . . ?
O1 Ir1 C69 99.4(6) . . ?
O2 Ir1 C68 154.2(6) . . ?
N4 Ir1 C68 100.0(5) . . ?
O1 Ir1 C68 122.7(6) . . ?
C69 Ir1 C68 36.7(7) . . ?
O2 Ir1 C67 112.5(7) . . ?
N4 Ir1 C67 103.2(6) . . ?
O1 Ir1 C67 164.3(6) . . ?
C69 Ir1 C67 66.3(8) . . ?
C68 Ir1 C67 41.7(7) . . ?
O2 Ir1 C66 94.1(5) . . ?
N4 Ir1 C66 137.3(6) . . ?
O1 Ir1 C66 142.6(5) . . ?
C69 Ir1 C66 65.0(7) . . ?
C68 Ir1 C66 65.3(6) . . ?
C67 Ir1 C66 38.6(6) . . ?
O2 Ir1 C65 109.8(5) . . ?
N4 Ir1 C65 165.1(6) . . ?
O1 Ir1 C65 105.6(5) . . ?
C69 Ir1 C65 39.2(6) . . ?
C68 Ir1 C65 65.3(6) . . ?
C67 Ir1 C65 68.0(6) . . ?
C66 Ir1 C65 40.6(6) . . ?
O6 Ir2 O5 83.3(4) . . ?
O6 Ir2 N1 85.1(5) . . ?
O5 Ir2 N1 82.0(5) . . ?
O6 Ir2 C77 114.0(8) . . ?
O5 Ir2 C77 104.6(8) . . ?
N1 Ir2 C77 160.2(8) . . ?
O6 Ir2 C76 93.6(7) . . ?
O5 Ir2 C76 134.7(9) . . ?
N1 Ir2 C76 142.9(9) . . ?
C77 Ir2 C76 36.7(10) . . ?
O6 Ir2 C79 147.6(8) . . ?
O5 Ir2 C79 129.0(8) . . ?
N1 Ir2 C79 95.6(7) . . ?
C77 Ir2 C79 65.5(8) . . ?
C76 Ir2 C79 66.7(8) . . ?
O6 Ir2 C75 108.7(7) . . ?
O5 Ir2 C75 166.4(7) . . ?
N1 Ir2 C75 104.9(8) . . ?
C77 Ir2 C75 65.0(10) . . ?
C76 Ir2 C75 40.8(10) . . ?
C79 Ir2 C75 39.8(9) . . ?
O6 Ir2 C78 153.6(6) . . ?
O5 Ir2 C78 101.4(8) . . ?
N1 Ir2 C78 121.2(6) . . ?
C77 Ir2 C78 39.6(8) . . ?
C76 Ir2 C78 64.5(8) . . ?
C79 Ir2 C78 38.0(9) . . ?
C75 Ir2 C78 64.9(9) . . ?
O10 Ir3 O9 84.5(4) . . ?
O10 Ir3 C88 154.6(8) . . ?
O9 Ir3 C88 120.9(8) . . ?
O10 Ir3 N2 83.1(5) . . ?
O9 Ir3 N2 82.1(5) . . ?
C88 Ir3 N2 100.1(8) . . ?
O10 Ir3 C87 115.5(8) . . ?
O9 Ir3 C87 160.0(8) . . ?
C88 Ir3 C87 39.1(10) . . ?
N2 Ir3 C87 100.9(7) . . ?
O10 Ir3 C86 95.6(7) . . ?
O9 Ir3 C86 143.6(7) . . ?
C88 Ir3 C86 64.0(9) . . ?
N2 Ir3 C86 134.2(7) . . ?
C87 Ir3 C86 39.0(8) . . ?
O10 Ir3 C85 109.9(6) . . ?
O9 Ir3 C85 107.4(6) . . ?
C88 Ir3 C85 64.3(8) . . ?
N2 Ir3 C85 164.2(6) . . ?
C87 Ir3 C85 65.8(8) . . ?
C86 Ir3 C85 38.7(8) . . ?
O10 Ir3 C89 148.1(9) . . ?
O9 Ir3 C89 96.3(9) . . ?
C88 Ir3 C89 38.2(10) . . ?
N2 Ir3 C89 128.6(9) . . ?
C87 Ir3 C89 66.1(11) . . ?
C86 Ir3 C89 65.3(10) . . ?
C85 Ir3 C89 39.4(9) . . ?
N3 Ir4 O13 82.1(5) . . ?
N3 Ir4 O14 83.6(5) . . ?
O13 Ir4 O14 84.8(4) . . ?
N3 Ir4 C97 98.0(6) . . ?
O13 Ir4 C97 125.5(5) . . ?
O14 Ir4 C97 149.7(5) . . ?
N3 Ir4 C98 103.4(7) . . ?
O13 Ir4 C98 166.5(6) . . ?
O14 Ir4 C98 108.0(6) . . ?
C97 Ir4 C98 42.1(7) . . ?
N3 Ir4 C95 164.1(6) . . ?
O13 Ir4 C95 104.7(7) . . ?
O14 Ir4 C95 111.1(6) . . ?
C97 Ir4 C95 66.3(7) . . ?
C98 Ir4 C95 66.9(8) . . ?
N3 Ir4 C96 124.4(6) . . ?
O13 Ir4 C96 96.9(6) . . ?
O14 Ir4 C96 152.0(6) . . ?
C97 Ir4 C96 39.4(7) . . ?
C98 Ir4 C96 69.7(8) . . ?
C95 Ir4 C96 41.3(7) . . ?
N3 Ir4 C99 138.6(7) . . ?
O13 Ir4 C99 139.0(7) . . ?
O14 Ir4 C99 94.4(6) . . ?
C97 Ir4 C99 64.5(7) . . ?
C98 Ir4 C99 38.1(7) . . ?
C95 Ir4 C99 38.0(8) . . ?
C96 Ir4 C99 66.2(7) . . ?
O37 Ag1 O17 110.8(14) . . ?
O37 Ag1 O12 101.8(9) . . ?
O17 Ag1 O12 103.5(9) . . ?
O37 Ag1 O8 91.2(8) . 6_566 ?
O17 Ag1 O8 85.8(9) . 6_566 ?
O12 Ag1 O8 159.9(6) . 6_566 ?
O23 Ag2 O26 133.9(11) . . ?
O23 Ag2 O20 89.0(9) . . ?
O26 Ag2 O20 136.6(9) . . ?
O23 Ag2 O27 94.6(14) . . ?
O26 Ag2 O27 51.6(11) . . ?
O20 Ag2 O27 149.3(8) . . ?
O31 Ag3 O31 143.6(18) . 2_655 ?
O31 Ag3 O29 132.5(10) . 2_655 ?
O31 Ag3 O29 83.7(10) 2_655 2_655 ?
O31 Ag3 O29 83.7(10) . . ?
O31 Ag3 O29 132.5(10) 2_655 . ?
O29 Ag3 O29 50.5(6) 2_655 . ?
O31 Ag3 O32 45.1(14) . . ?
O31 Ag3 O32 103.7(14) 2_655 . ?
O29 Ag3 O32 158.3(11) 2_655 . ?
O29 Ag3 O32 115.3(11) . . ?
O31 Ag3 O32 103.7(14) . 2_655 ?
O31 Ag3 O32 45.1(14) 2_655 2_655 ?
O29 Ag3 O32 115.3(11) 2_655 2_655 ?
O29 Ag3 O32 158.3(11) . 2_655 ?
O32 Ag3 O32 83(2) . 2_655 ?
C9 N1 C13 117.9(13) . . ?
C9 N1 Ir2 118.8(10) . . ?
C13 N1 Ir2 123.4(12) . . ?
C29 N2 C25 119.3(13) . . ?
C29 N2 Ir3 122.9(11) . . ?
C25 N2 Ir3 117.9(11) . . ?
C45 N3 C41 114.6(13) . . ?
C45 N3 Ir4 126.3(11) . . ?
C41 N3 Ir4 119.0(10) . . ?
C57 N4 C61 117.3(12) . . ?
C57 N4 Ir1 118.7(10) . . ?
C61 N4 Ir1 124.0(11) . . ?
O18 N5 O19 111(4) . . ?
O18 N5 O17 128(4) . . ?
O19 N5 O17 121(3) . . ?
O22 N6 O21 120(2) . . ?
O22 N6 O20 119.6(18) . . ?
O21 N6 O20 120.5(17) . . ?
O24 N7 O25 119(4) . . ?
O24 N7 O23 117(4) . . ?
O25 N7 O23 124(3) . . ?
O26 N8 O27 127(7) . . ?
O26 N8 O28 106(6) . . ?
O27 N8 O28 100(5) . . ?
O29 N9 O29 117(2) . 2_655 ?
O29 N9 O30 121.3(12) . . ?
O29 N9 O30 121.3(12) 2_655 . ?
O33 N10 O32 137(6) . . ?
O33 N10 O31 124(6) . . ?
O32 N10 O31 97(4) . . ?
O36 N11 O34 121(2) . . ?
O36 N11 O35 121(2) . . ?
O34 N11 O35 117.2(19) . . ?
C2 O1 Ir1 127.3(9) . . ?
C4 O2 Ir1 126.1(11) . . ?
C18 O5 Ir2 126.4(12) . . ?
C20 O6 Ir2 125.3(11) . . ?
C31 O8 Ag1 138.4(16) . 6_565 ?
C34 O9 Ir3 126.7(10) . . ?
C36 O10 Ir3 125.3(10) . . ?
C47 O12 Ag1 132.1(13) . . ?
C50 O13 Ir4 128.0(10) . . ?
C52 O14 Ir4 125.0(10) . . ?
N5 O17 Ag1 110(2) . . ?
N6 O20 Ag2 96.4(11) . . ?
N7 O23 Ag2 107(2) . . ?
N8 O26 Ag2 93(4) . . ?
N8 O27 Ag2 80(3) . . ?
N9 O29 Ag3 96.0(12) . . ?
N10 O31 Ag3 109(4) . . ?
N10 O32 Ag3 103(4) . . ?
O1 C2 C3 125.9(14) . . ?
O1 C2 C1 114.9(13) . . ?
C3 C2 C1 119.0(13) . . ?
C2 C3 C4 118.4(13) . . ?
C2 C3 C8 119.5(15) . . ?
C4 C3 C8 121.7(14) . . ?
O2 C4 C3 126.8(14) . . ?
O2 C4 C5 113.3(15) . . ?
C3 C4 C5 120.0(13) . . ?
C4 C5 C6 114.0(13) . . ?
O3 C6 C7 116.1(14) . . ?
O3 C6 C14 107.7(14) . . ?
C7 C6 C14 117.4(15) . . ?
O3 C6 C5 106.6(13) . . ?
C7 C6 C5 104.9(13) . . ?
C14 C6 C5 102.6(13) . . ?
C6 C7 C15 110.8(13) . . ?
C6 C7 C8 114.3(13) . . ?
C15 C7 C8 106.7(14) . . ?
C3 C8 C10 113.0(13) . . ?
C3 C8 C7 113.0(15) . . ?
C10 C8 C7 108.5(12) . . ?
N1 C9 C10 125.6(14) . . ?
C9 C10 C11 114.1(16) . . ?
C9 C10 C8 124.9(14) . . ?
C11 C10 C8 121.0(15) . . ?
C12 C11 C10 119.7(19) . . ?
C11 C12 C13 120.9(17) . . ?
N1 C13 C12 121.7(15) . . ?
O4 C15 C16 122.3(17) . . ?
O4 C15 C7 123.2(15) . . ?
C16 C15 C7 114.5(17) . . ?
O5 C18 C19 125.2(16) . . ?
O5 C18 C17 114.5(16) . . ?
C19 C18 C17 120.3(15) . . ?
C20 C19 C18 120.8(16) . . ?
C20 C19 C24 118.3(15) . . ?
C18 C19 C24 119.9(14) . . ?
O6 C20 C19 123.5(17) . . ?
O6 C20 C21 111.1(17) . . ?
C19 C20 C21 125.4(15) . . ?
C20 C21 C22 113.7(16) . . ?
O7 C22 C21 107.5(17) . . ?
O7 C22 C23 109.1(15) . . ?
C21 C22 C23 106.7(14) . . ?
O7 C22 C30 112.7(15) . . ?
C21 C22 C30 107.8(17) . . ?
C23 C22 C30 112.6(17) . . ?
C31 C23 C24 113.0(16) . . ?
C31 C23 C22 109.7(17) . . ?
C24 C23 C22 112.0(16) . . ?
C23 C24 C26 108.8(15) . . ?
C23 C24 C19 113.2(14) . . ?
C26 C24 C19 111.8(12) . . ?
C26 C25 N2 122.3(16) . . ?
C25 C26 C27 119.5(16) . . ?
C25 C26 C24 121.8(14) . . ?
C27 C26 C24 118.3(15) . . ?
C26 C27 C28 114.6(16) . . ?
C29 C28 C27 122.7(17) . . ?
C28 C29 N2 121.4(16) . . ?
O8 C31 C32 117(2) . . ?
O8 C31 C23 123(2) . . ?
C32 C31 C23 121(2) . . ?
O9 C34 C35 125.1(15) . . ?
O9 C34 C33 115.9(13) . . ?
C35 C34 C33 118.8(15) . . ?
C36 C35 C34 120.7(15) . . ?
C36 C35 C40 122.8(14) . . ?
C34 C35 C40 115.9(13) . . ?
O10 C36 C35 125.4(16) . . ?
O10 C36 C37 113.4(14) . . ?
C35 C36 C37 121.1(16) . . ?
C36 C37 C38 113.8(13) . . ?
O11 C38 C39 111.9(14) . . ?
O11 C38 C37 110.6(14) . . ?
C39 C38 C37 108.4(14) . . ?
O11 C38 C46 109.5(14) . . ?
C39 C38 C46 108.4(15) . . ?
C37 C38 C46 108.0(14) . . ?
C47 C39 C38 111.8(14) . . ?
C47 C39 C40 110.6(12) . . ?
C38 C39 C40 109.8(13) . . ?
C42 C40 C39 107.3(12) . . ?
C42 C40 C35 111.5(12) . . ?
C39 C40 C35 110.9(12) . . ?
C42 C41 N3 124.6(14) . . ?
C41 C42 C43 117.9(15) . . ?
C41 C42 C40 121.8(13) . . ?
C43 C42 C40 120.3(16) . . ?
C44 C43 C42 120.3(18) . . ?
C43 C44 C45 117.5(15) . . ?
N3 C45 C44 124.3(15) . . ?
O12 C47 C39 122.8(15) . . ?
O12 C47 C48 116.9(16) . . ?
C39 C47 C48 119.8(14) . . ?
O13 C50 C51 124.5(15) . . ?
O13 C50 C49 113.6(13) . . ?
C51 C50 C49 121.8(14) . . ?
C52 C51 C50 123.9(16) . . ?
C52 C51 C56 119.4(14) . . ?
C50 C51 C56 116.7(15) . . ?
O14 C52 C51 124.7(14) . . ?
O14 C52 C53 112.4(13) . . ?
C51 C52 C53 122.3(16) . . ?
C52 C53 C54 114.3(13) . . ?
O15 C54 C53 113.6(15) . . ?
O15 C54 C55 109.1(14) . . ?
C53 C54 C55 106.6(13) . . ?
O15 C54 C62 113.0(14) . . ?
C53 C54 C62 108.4(14) . . ?
C55 C54 C62 105.6(13) . . ?
C63 C55 C54 114.4(13) . . ?
C63 C55 C56 110.4(13) . . ?
C54 C55 C56 107.2(12) . . ?
C51 C56 C58 111.9(12) . . ?
C51 C56 C55 116.4(12) . . ?
C58 C56 C55 105.8(11) . . ?
N4 C57 C58 123.2(14) . . ?
C59 C58 C57 116.3(14) . . ?
C59 C58 C56 122.6(13) . . ?
C57 C58 C56 121.2(14) . . ?
C60 C59 C58 119.5(16) . . ?
C61 C60 C59 122.0(18) . . ?
C60 C61 N4 121.6(16) . . ?
O16 C63 C64 123.3(18) . . ?
O16 C63 C55 121.2(15) . . ?
C64 C63 C55 115.3(17) . . ?
C70 C65 C69 132.9(16) . . ?
C70 C65 C66 124.0(14) . . ?
C69 C65 C66 103.0(14) . . ?
C70 C65 Ir1 128.2(13) . . ?
C69 C65 Ir1 69.0(9) . . ?
C66 C65 Ir1 69.2(9) . . ?
C67 C66 C71 121.0(18) . . ?
C67 C66 C65 111.1(15) . . ?
C71 C66 C65 127.7(15) . . ?
C67 C66 Ir1 70.3(9) . . ?
C71 C66 Ir1 122.8(12) . . ?
C65 C66 Ir1 70.1(9) . . ?
C72 C67 C66 132(2) . . ?
C72 C67 C68 123.0(19) . . ?
C66 C67 C68 103.7(15) . . ?
C72 C67 Ir1 131.7(15) . . ?
C66 C67 Ir1 71.0(10) . . ?
C68 C67 Ir1 69.1(9) . . ?
C69 C68 C67 108.8(15) . . ?
C69 C68 C73 129.7(19) . . ?
C67 C68 C73 121.5(16) . . ?
C69 C68 Ir1 71.0(10) . . ?
C67 C68 Ir1 69.2(9) . . ?
C73 C68 Ir1 125.4(12) . . ?
C68 C69 C65 113.3(19) . . ?
C68 C69 C74 126.3(17) . . ?
C65 C69 C74 120.4(16) . . ?
C68 C69 Ir1 72.3(11) . . ?
C65 C69 Ir1 71.8(10) . . ?
C74 C69 Ir1 122.9(13) . . ?
C80 C75 C79 125(4) . . ?
C80 C75 C76 130(4) . . ?
C79 C75 C76 105(2) . . ?
C80 C75 Ir2 127(2) . . ?
C79 C75 Ir2 69.7(13) . . ?
C76 C75 Ir2 67.9(11) . . ?
C77 C76 C81 123(3) . . ?
C77 C76 C75 109(2) . . ?
C81 C76 C75 128(3) . . ?
C77 C76 Ir2 71.5(14) . . ?
C81 C76 Ir2 124.1(17) . . ?
C75 C76 Ir2 71.3(13) . . ?
C76 C77 C78 111(2) . . ?
C76 C77 C82 127(3) . . ?
C78 C77 C82 122(3) . . ?
C76 C77 Ir2 71.8(16) . . ?
C78 C77 Ir2 72.3(12) . . ?
C82 C77 Ir2 122.0(16) . . ?
C79 C78 C77 108(2) . . ?
C79 C78 C83 127(2) . . ?
C77 C78 C83 126(3) . . ?
C79 C78 Ir2 70.3(12) . . ?
C77 C78 Ir2 68.0(12) . . ?
C83 C78 Ir2 123.5(15) . . ?
C84 C79 C78 125(3) . . ?
C84 C79 C75 127(3) . . ?
C78 C79 C75 107.9(19) . . ?
C84 C79 Ir2 129.3(16) . . ?
C78 C79 Ir2 71.6(14) . . ?
C75 C79 Ir2 70.5(12) . . ?
C86 C85 C89 108(2) . . ?
C86 C85 C90 131(2) . . ?
C89 C85 C90 121(2) . . ?
C86 C85 Ir3 69.8(10) . . ?
C89 C85 Ir3 72.3(13) . . ?
C90 C85 Ir3 126.7(14) . . ?
C85 C86 C87 110.0(19) . . ?
C85 C86 C91 119(2) . . ?
C87 C86 C91 131(3) . . ?
C85 C86 Ir3 71.6(11) . . ?
C87 C86 Ir3 70.2(11) . . ?
C91 C86 Ir3 120.7(15) . . ?
C88 C87 C86 104(2) . . ?
C88 C87 C92 127(3) . . ?
C86 C87 C92 129(3) . . ?
C88 C87 Ir3 68.3(12) . . ?
C86 C87 Ir3 70.8(12) . . ?
C92 C87 Ir3 127.6(17) . . ?
C87 C88 C89 115(3) . . ?
C87 C88 C93 130(3) . . ?
C89 C88 C93 115(3) . . ?
C87 C88 Ir3 72.6(14) . . ?
C89 C88 Ir3 76.4(16) . . ?
C93 C88 Ir3 126.9(15) . . ?
C88 C89 C94 129(3) . . ?
C88 C89 C85 103(3) . . ?
C94 C89 C85 128(3) . . ?
C88 C89 Ir3 65.4(15) . . ?
C94 C89 Ir3 122.1(17) . . ?
C85 C89 Ir3 68.3(12) . . ?
C99 C95 C100 128.0(19) . . ?
C99 C95 C96 107.5(16) . . ?
C100 C95 C96 124(2) . . ?
C99 C95 Ir4 71.7(12) . . ?
C100 C95 Ir4 129.5(14) . . ?
C96 C95 Ir4 69.5(10) . . ?
C101 C96 C97 129.1(18) . . ?
C101 C96 C95 127.4(19) . . ?
C97 C96 C95 103.5(17) . . ?
C101 C96 Ir4 125.5(13) . . ?
C97 C96 Ir4 68.1(11) . . ?
C95 C96 Ir4 69.2(11) . . ?
C96 C97 C102 122.9(17) . . ?
C96 C97 C98 112.0(15) . . ?
C102 C97 C98 125.1(17) . . ?
C96 C97 Ir4 72.4(10) . . ?
C102 C97 Ir4 125.9(13) . . ?
C98 C97 Ir4 70.2(9) . . ?
C99 C98 C103 133.3(18) . . ?
C99 C98 C97 102.3(16) . . ?
C103 C98 C97 123.5(17) . . ?
C99 C98 Ir4 72.3(10) . . ?
C103 C98 Ir4 130.0(16) . . ?
C97 C98 Ir4 67.7(9) . . ?
C98 C99 C95 114.3(16) . . ?
C98 C99 C104 117(2) . . ?
C95 C99 C104 127.7(19) . . ?
C98 C99 Ir4 69.6(10) . . ?
C95 C99 Ir4 70.2(10) . . ?
C104 C99 Ir4 120.9(14) . . ?

loop_
_geom_bond_atom_site_label_1
_geom_bond_atom_site_label_2
_geom_bond_distance
_geom_bond_site_symmetry_2
_geom_bond_publ_flag
Ir1 O2 2.046(11) . ?
Ir1 N4 2.083(11) . ?
Ir1 O1 2.084(8) . ?
Ir1 C69 2.129(18) . ?
Ir1 C68 2.144(16) . ?
Ir1 C67 2.145(16) . ?
Ir1 C66 2.154(17) . ?
Ir1 C65 2.166(16) . ?
Ir2 O6 2.033(13) . ?
Ir2 O5 2.082(10) . ?
Ir2 N1 2.104(11) . ?
Ir2 C77 2.11(2) . ?
Ir2 C76 2.11(2) . ?
Ir2 C79 2.15(2) . ?
Ir2 C75 2.16(2) . ?
Ir2 C78 2.17(2) . ?
Ir3 O10 2.050(12) . ?
Ir3 O9 2.081(10) . ?
Ir3 C88 2.09(2) . ?
Ir3 N2 2.124(12) . ?
Ir3 C87 2.14(2) . ?
Ir3 C86 2.15(2) . ?
Ir3 C85 2.174(17) . ?
Ir3 C89 2.23(3) . ?
Ir4 N3 2.056(11) . ?
Ir4 O13 2.058(9) . ?
Ir4 O14 2.059(12) . ?
Ir4 C97 2.098(18) . ?
Ir4 C98 2.135(16) . ?
Ir4 C95 2.152(19) . ?
Ir4 C96 2.16(2) . ?
Ir4 C99 2.171(18) . ?
Ag1 O37 2.27(4) . ?
Ag1 O17 2.38(3) . ?
Ag1 O12 2.431(17) . ?
Ag1 O8 2.49(2) 6_566 ?
Ag2 O23 2.31(3) . ?
Ag2 O26 2.46(3) . ?
Ag2 O20 2.483(12) . ?
Ag2 O27 2.60(3) . ?
Ag3 O31 2.44(4) . ?
Ag3 O31 2.44(4) 2_655 ?
Ag3 O29 2.516(17) 2_655 ?
Ag3 O29 2.516(17) . ?
Ag3 O32 2.56(5) . ?
Ag3 O32 2.56(5) 2_655 ?
N1 C9 1.32(2) . ?
N1 C13 1.339(19) . ?
N2 C29 1.34(2) . ?
N2 C25 1.37(2) . ?
N3 C45 1.33(2) . ?
N3 C41 1.400(19) . ?
N4 C57 1.325(19) . ?
N4 C61 1.37(2) . ?
N5 O18 1.12(3) . ?
N5 O19 1.24(3) . ?
N5 O17 1.28(3) . ?
N6 O22 1.21(2) . ?
N6 O21 1.27(2) . ?
N6 O20 1.31(2) . ?
N7 O24 1.18(3) . ?
N7 O25 1.21(4) . ?
N7 O23 1.23(4) . ?
N8 O26 1.08(6) . ?
N8 O27 1.37(6) . ?
N8 O28 1.49(6) . ?
N9 O29 1.255(16) . ?
N9 O29 1.255(16) 2_655 ?
N9 O30 1.30(3) . ?
N10 O33 1.27(2) . ?
N10 O32 1.28(2) . ?
N10 O31 1.28(2) . ?
N11 O36 1.248(17) . ?
N11 O34 1.274(16) . ?
N11 O35 1.280(17) . ?
O1 C2 1.290(17) . ?
O2 C4 1.284(19) . ?
O3 C6 1.40(2) . ?
O4 C15 1.18(2) . ?
O5 C18 1.25(2) . ?
O6 C20 1.318(19) . ?
O7 C22 1.45(2) . ?
O8 C31 1.24(3) . ?
O8 Ag1 2.49(2) 6_565 ?
O9 C34 1.24(2) . ?
O10 C36 1.30(2) . ?
O11 C38 1.41(2) . ?
O12 C47 1.25(2) . ?
O13 C50 1.286(16) . ?
O14 C52 1.30(2) . ?
O15 C54 1.36(2) . ?
O16 C63 1.19(2) . ?
C1 C2 1.45(2) . ?
C2 C3 1.42(2) . ?
C3 C4 1.43(2) . ?
C3 C8 1.47(2) . ?
C4 C5 1.51(2) . ?
C5 C6 1.59(2) . ?
C6 C7 1.45(2) . ?
C6 C14 1.55(2) . ?
C7 C15 1.56(2) . ?
C7 C8 1.56(2) . ?
C8 C10 1.49(2) . ?
C9 C10 1.38(2) . ?
C10 C11 1.46(2) . ?
C11 C12 1.32(3) . ?
C12 C13 1.37(2) . ?
C15 C16 1.51(3) . ?
C17 C18 1.51(3) . ?
C18 C19 1.44(2) . ?
C19 C20 1.38(2) . ?
C19 C24 1.55(2) . ?
C20 C21 1.48(3) . ?
C21 C22 1.55(2) . ?
C22 C23 1.56(3) . ?
C22 C30 1.57(3) . ?
C23 C31 1.47(3) . ?
C23 C24 1.50(3) . ?
C24 C26 1.51(2) . ?
C25 C26 1.36(2) . ?
C26 C27 1.42(2) . ?
C27 C28 1.45(3) . ?
C28 C29 1.31(3) . ?
C31 C32 1.42(4) . ?
C33 C34 1.53(2) . ?
C34 C35 1.48(2) . ?
C35 C36 1.38(2) . ?
C35 C40 1.55(2) . ?
C36 C37 1.47(2) . ?
C37 C38 1.53(2) . ?
C38 C39 1.51(2) . ?
C38 C46 1.57(2) . ?
C39 C47 1.45(2) . ?
C39 C40 1.55(2) . ?
C40 C42 1.51(2) . ?
C41 C42 1.36(2) . ?
C42 C43 1.39(2) . ?
C43 C44 1.36(2) . ?
C44 C45 1.43(2) . ?
C47 C48 1.51(2) . ?
C49 C50 1.45(2) . ?
C50 C51 1.40(2) . ?
C51 C52 1.38(2) . ?
C51 C56 1.53(2) . ?
C52 C53 1.49(2) . ?
C53 C54 1.53(2) . ?
C54 C55 1.57(2) . ?
C54 C62 1.59(2) . ?
C55 C63 1.50(2) . ?
C55 C56 1.594(18) . ?
C56 C58 1.55(2) . ?
C57 C58 1.40(2) . ?
C58 C59 1.39(2) . ?
C59 C60 1.34(2) . ?
C60 C61 1.32(3) . ?
C63 C64 1.46(2) . ?
C65 C70 1.43(2) . ?
C65 C69 1.44(2) . ?
C65 C66 1.50(2) . ?
C66 C67 1.42(2) . ?
C66 C71 1.43(3) . ?
C67 C72 1.34(3) . ?
C67 C68 1.53(3) . ?
C68 C69 1.34(2) . ?
C68 C73 1.53(2) . ?
C69 C74 1.52(3) . ?
C75 C80 1.31(4) . ?
C75 C79 1.47(3) . ?
C75 C76 1.49(3) . ?
C76 C77 1.33(4) . ?
C76 C81 1.44(4) . ?
C77 C78 1.45(3) . ?
C77 C82 1.51(3) . ?
C78 C79 1.41(3) . ?
C78 C83 1.53(4) . ?
C79 C84 1.39(3) . ?
C85 C86 1.43(3) . ?
C85 C89 1.49(3) . ?
C85 C90 1.52(3) . ?
C86 C87 1.43(3) . ?
C86 C91 1.54(4) . ?
C87 C88 1.42(3) . ?
C87 C92 1.48(4) . ?
C88 C89 1.42(4) . ?
C88 C93 1.56(4) . ?
C89 C94 1.47(4) . ?
C95 C99 1.41(3) . ?
C95 C100 1.45(3) . ?
C95 C96 1.52(3) . ?
C96 C101 1.42(3) . ?
C96 C97 1.44(3) . ?
C97 C102 1.49(3) . ?
C97 C98 1.52(2) . ?
C98 C99 1.41(3) . ?
C98 C103 1.51(3) . ?
C99 C104 1.51(3) . ?
O38 C105 1.447(19) . ?
O39 C106 1.52(4) . ?
O40 C107 1.39(3) . ?
O41 C108 1.419(19) . ?
O42 C109 1.38(4) . ?
O43 C110 1.36(3) . ?

loop_
_platon_squeeze_void_nr
_platon_squeeze_void_average_x
_platon_squeeze_void_average_y
_platon_squeeze_void_average_z
_platon_squeeze_void_volume
_platon_squeeze_void_count_electrons
1 0.500 0.000 0.055 3326.2 996.2
2 0.333 0.047 0.315 7.8 -0.6
3 0.667 0.047 0.185 7.8 -0.3
4 0.320 0.089 0.326 5.6 -1.3
5 0.680 0.089 0.174 5.5 -0.9
6 0.000 0.500 0.738 3326.1 996.2
7 0.178 0.417 0.676 6.7 0.6
8 0.822 0.417 0.824 6.7 -0.6
9 0.165 0.459 0.687 6.6 0.8
10 0.835 0.459 0.813 6.7 0.3
11 0.167 0.547 0.185 7.8 -0.3
12 0.833 0.547 0.315 7.8 -0.6
13 0.180 0.589 0.174 5.5 -0.9
14 0.820 0.589 0.326 5.6 -1.3
15 0.322 0.917 0.824 6.7 -0.6
16 0.678 0.917 0.676 6.7 0.6
17 0.335 0.959 0.813 6.7 0.3
18 0.665 0.959 0.687 6.6 0.8
